data_1520091
loop_
_publ_author_name
'Chen, Lijuan'
'Zhang, Fang'
'Ma, Xing'
'Luo, Jie'
'Zhao, Junwei'

_publ_section_title
;
 Two types of novel tetra-iron substituted sandwich-type arsenotungastates
 with supporting lanthanide pendants.
;
_journal_issue 28
_journal_name_full 'Dalton transactions (Cambridge, England : 2003)'
_journal_page_first 12598
_journal_page_last 12612
_journal_paper_doi 10.1039/c5dt00696a
_journal_volume 44
_journal_year 2015
_chemical_formula_sum 'C8 H106 As2 Fe4 La2 N2 O116 W18'
_chemical_formula_weight 6047.31
_chemical_name_systematic
; 
 ? 
;
_space_group_IT_number 2
_symmetry_cell_setting triclinic
_symmetry_space_group_name_Hall '-P 1'
_symmetry_space_group_name_H-M 'P -1'
_atom_sites_solution_hydrogens geom
_atom_sites_solution_primary direct
_atom_sites_solution_secondary difmap
_audit_creation_method SHELXL-97
_audit_update_record
;
2015-05-18 deposited with the CCDC.
2015-05-27 downloaded from the CCDC.
;
_cell_angle_alpha 107.303(2)
_cell_angle_beta 99.720(2)
_cell_angle_gamma 96.736(2)
_cell_formula_units_Z 1
_cell_length_a 12.6669(13)
_cell_length_b 13.5788(13)
_cell_length_c 16.3488(17)
_cell_measurement_reflns_used 8975
_cell_measurement_temperature 296(2)
_cell_measurement_theta_max 25.00
_cell_measurement_theta_min 1.72
_cell_volume 2604.0(5)
_computing_cell_refinement 'Bruker XSCANS'
_computing_data_collection 'Bruker XSCANS'
_computing_data_reduction 'Bruker SHELXTL'
_computing_molecular_graphics 'Bruker SHELXTL'
_computing_publication_material 'Bruker SHELXTL'
_computing_structure_refinement 'SHELXL-97 (Sheldrick, 1997)'
_computing_structure_solution 'SHELXS-97 (Sheldrick, 1990)'
_diffrn_ambient_temperature 296(2)
_diffrn_detector_area_resol_mean none
_diffrn_measured_fraction_theta_full 0.979
_diffrn_measured_fraction_theta_max 0.979
_diffrn_measurement_device_type 'Bruker P4'
_diffrn_measurement_method '\w scans'
_diffrn_radiation_monochromator graphite
_diffrn_radiation_source 'fine-focus sealed tube'
_diffrn_radiation_type MoK\a
_diffrn_radiation_wavelength 0.71073
_diffrn_reflns_av_R_equivalents 0.0413
_diffrn_reflns_av_sigmaI/netI 0.0734
_diffrn_reflns_limit_h_max 15
_diffrn_reflns_limit_h_min -15
_diffrn_reflns_limit_k_max 8
_diffrn_reflns_limit_k_min -16
_diffrn_reflns_limit_l_max 19
_diffrn_reflns_limit_l_min -18
_diffrn_reflns_number 13131
_diffrn_reflns_theta_full 25.00
_diffrn_reflns_theta_max 25.00
_diffrn_reflns_theta_min 1.72
_diffrn_standards_decay_% none
_diffrn_standards_interval_count none
_diffrn_standards_interval_time none
_diffrn_standards_number none
_exptl_absorpt_coefficient_mu 21.889
_exptl_absorpt_correction_T_max 0.1275
_exptl_absorpt_correction_T_min 0.0338
_exptl_absorpt_correction_type multi-scan
_exptl_absorpt_process_details SADABS
_exptl_crystal_colour 'Light yellow'
_exptl_crystal_density_diffrn 3.856
_exptl_crystal_density_method 'not measured'
_exptl_crystal_description flaky
_exptl_crystal_F_000 2712
_exptl_crystal_size_max 0.48
_exptl_crystal_size_mid 0.25
_exptl_crystal_size_min 0.16
_refine_diff_density_max 2.138
_refine_diff_density_min -3.669
_refine_diff_density_rms 0.395
_refine_ls_extinction_coef 0.00013(3)
_refine_ls_extinction_expression Fc^*^=kFc[1+0.001xFc^2^\l^3^/sin(2\q)]^-1/4^
_refine_ls_extinction_method SHELXL
_refine_ls_goodness_of_fit_ref 1.005
_refine_ls_hydrogen_treatment noref
_refine_ls_matrix_type full
_refine_ls_number_parameters 656
_refine_ls_number_reflns 8975
_refine_ls_number_restraints 24
_refine_ls_restrained_S_all 1.004
_refine_ls_R_factor_all 0.0563
_refine_ls_R_factor_gt 0.0483
_refine_ls_shift/su_max 0.003
_refine_ls_shift/su_mean 0.000
_refine_ls_structure_factor_coef Fsqd
_refine_ls_weighting_details 'calc w=1/[\s^2^(Fo^2^)+(0.0458P)^2^+90.6685P] where P=(Fo^2^+2Fc^2^)/3'
_refine_ls_weighting_scheme calc
_refine_ls_wR_factor_gt 0.1196
_refine_ls_wR_factor_ref 0.1238
_reflns_number_gt 7806
_reflns_number_total 8975
_reflns_threshold_expression >2sigma(I)
_cod_data_source_file c5dt00696a3.cif
_cod_data_source_block 5-La
_cod_depositor_comments
;
The following automatic conversions were performed:

'_symmetry_cell_setting' value 'Triclinic' changed to 'triclinic'
according to
/usr/data/users/saulius/crontab/automatic-downloads/rss-feeds/RSC/lib/dictionaries/cif_core.dic
dictionary named 'cif_core.dic' version 2.4.2 from 2011-04-26.

Automatic conversion script
Id: cif_fix_values 3271 2015-04-21 07:52:19Z andrius 

 Adding full bibliography for 1520091--1520099.cif.
;
_cod_original_sg_symbol_H-M P-1
_cod_database_code 1520091

loop_
_symmetry_equiv_pos_as_xyz
'x, y, z'
'-x, -y, -z'

loop_
_atom_site_label
_atom_site_type_symbol
_atom_site_fract_x
_atom_site_fract_y
_atom_site_fract_z
_atom_site_U_iso_or_equiv
_atom_site_adp_type
_atom_site_occupancy
_atom_site_symmetry_multiplicity
_atom_site_calc_flag
_atom_site_refinement_flags
_atom_site_disorder_assembly
_atom_site_disorder_group
W1 W 0.21390(5) 0.31251(5) 0.59641(4) 0.01528(16) Uani 1 1 d . . .
W2 W 0.46806(5) 0.44225(5) 0.68197(4) 0.01462(16) Uani 1 1 d . . .
W3 W 0.24718(5) 0.57503(5) 0.75650(4) 0.01451(15) Uani 1 1 d . . .
W4 W 0.35739(5) 0.61359(4) 0.97184(4) 0.01156(15) Uani 1 1 d . . .
W5 W 0.09591(5) 0.48747(5) 0.87935(4) 0.01365(15) Uani 1 1 d . . .
W6 W 0.15194(5) 0.25793(5) 0.94385(4) 0.01505(16) Uani 1 1 d . . .
W7 W 0.24894(5) 0.09157(5) 0.79072(4) 0.01605(16) Uani 1 1 d . . .
W8 W 0.41480(5) 0.18502(5) 0.65472(4) 0.01700(16) Uani 1 1 d . . .
W9 W 0.04523(5) 0.21530(5) 0.73193(4) 0.01427(15) Uani 1 1 d . . .
La1 La 0.11705(9) 0.23244(9) 0.32727(7) 0.0333(3) Uani 1 1 d . . .
As1 As 0.34053(11) 0.36009(11) 0.83625(10) 0.0101(3) Uani 1 1 d . . .
Fe1 Fe 0.38168(16) 0.43051(16) 1.09895(14) 0.0133(4) Uani 1 1 d . . .
O1W O 0.2406(8) 0.4520(9) 1.1540(8) 0.025(3) Uani 1 1 d . . .
O2W O 0.4112(10) 0.3178(9) 1.1622(8) 0.031(3) Uani 1 1 d . . .
O3W O 0.5530(12) 0.0482(10) 0.9289(10) 0.046(4) Uani 1 1 d . . .
O4W O 0.6891(10) 0.1180(11) 0.8248(11) 0.047(4) Uani 1 1 d . . .
O5W O 0.2614(16) 0.1386(15) 0.3793(16) 0.094(8) Uani 1 1 d . . .
O6W O 0.2836(14) 0.3752(14) 0.4062(10) 0.066(5) Uani 1 1 d . . .
O7W O -0.062(3) 0.182(2) 0.216(2) 0.089(9) Uiso 0.70 1 d P . .
O7M O -0.078(4) 0.215(4) 0.330(4) 0.051(13) Uiso 0.30 1 d P . .
O8W O 0.077(2) 0.045(2) 0.210(2) 0.132(10) Uiso 1 1 d . . .
O9W O 0.2474(19) 0.2230(17) 0.2256(12) 0.089(7) Uani 1 1 d . . .
O10W O 0.094(3) 0.359(3) 0.239(2) 0.099(10) Uiso 0.70 1 d P . .
O10M O 0.045(4) 0.301(4) 0.198(3) 0.034(10) Uiso 0.30 1 d P . .
O11W O 0.046(2) 0.078(2) 0.3738(19) 0.060(7) Uiso 0.60 1 d P . .
O11M O -0.012(3) 0.112(3) 0.378(2) 0.036(8) Uiso 0.40 1 d P . .
O12W O 0.048(3) 0.406(3) 0.381(2) 0.088(10) Uiso 0.60 1 d P . .
O12M O -0.018(3) 0.348(3) 0.388(2) 0.044(9) Uiso 0.40 1 d P . .
O13W O 0.111(2) -0.207(2) 0.9409(17) 0.106(8) Uiso 1 1 d . . .
O14W O 0.197(4) 0.012(4) 1.065(3) 0.091(13) Uiso 0.50 1 d P . .
O15W O 0.071(4) 0.531(4) 0.502(3) 0.102(15) Uiso 0.50 1 d P . .
O16W O 0.303(3) -0.064(3) 0.361(3) 0.089(11) Uiso 0.60 1 d P . .
O16M O 0.318(4) -0.121(4) 0.419(3) 0.077(14) Uiso 0.40 1 d P . .
O17W O 0.3788(17) 0.1313(12) 1.0379(10) 0.068(6) Uani 1 1 d . . .
O18W O 0.367(2) -0.120(2) 0.8982(17) 0.062(7) Uiso 0.70 1 d P . .
O18M O 0.310(4) -0.123(4) 0.918(3) 0.038(11) Uiso 0.30 1 d P . .
O19W O -0.1637(10) 0.2909(11) 0.8704(10) 0.045(4) Uani 1 1 d . . .
O20W O 0.7405(17) 0.3492(14) 0.7304(13) 0.083(7) Uani 1 1 d . . .
O21W O -0.0951(17) 0.3970(15) 0.6334(13) 0.079(6) Uani 1 1 d . . .
O22W O 0.1176(16) 0.0062(16) 0.5060(13) 0.076(5) Uiso 1 1 d . . .
O23W O 0.1362(19) -0.2008(18) 0.5099(13) 0.092(7) Uani 1 1 d . . .
O1 O 0.1351(8) 0.2915(8) 0.4929(7) 0.018(2) Uani 1 1 d . . .
O2 O 0.2882(9) 0.1977(8) 0.5694(7) 0.019(2) Uani 1 1 d . . .
O3 O 0.1862(8) 0.4407(8) 0.6678(7) 0.019(2) Uani 1 1 d . . .
O4 O 0.3424(8) 0.3322(7) 0.7209(6) 0.012(2) Uani 1 1 d . . .
O5 O 0.1150(8) 0.2368(8) 0.6427(6) 0.014(2) Uani 1 1 d U . .
O6 O 0.3402(8) 0.3960(8) 0.5841(6) 0.018(2) Uani 1 1 d U . .
O7 O 0.5548(9) 0.5122(10) 0.6392(8) 0.028(3) Uani 1 1 d . . .
O8 O 0.4980(8) 0.3022(8) 0.6371(7) 0.017(2) Uani 1 1 d . . .
O9 O 0.5444(9) 0.4618(8) 0.7897(7) 0.019(2) Uani 1 1 d . . .
O10 O 0.3841(9) 0.5485(8) 0.7303(7) 0.022(2) Uani 1 1 d . . .
O11 O 0.2228(9) 0.6633(9) 0.7010(8) 0.024(3) Uani 1 1 d . . .
O12 O 0.1112(8) 0.5598(8) 0.7941(7) 0.018(2) Uani 1 1 d U . .
O13 O 0.2736(8) 0.4728(8) 0.8523(7) 0.016(2) Uani 1 1 d . . .
O14 O 0.3154(8) 0.6672(7) 0.8692(7) 0.015(2) Uani 1 1 d . . .
O15 O 0.4809(8) 0.5902(8) 0.9375(7) 0.020(2) Uani 1 1 d . . .
O16 O 0.3558(9) 0.5292(8) 1.0368(7) 0.020(2) Uani 1 1 d . . .
O17 O 0.3940(9) 0.7401(8) 1.0514(7) 0.019(2) Uani 1 1 d . . .
O18 O 0.1929(8) 0.5990(8) 0.9637(7) 0.016(2) Uani 1 1 d . . .
O19 O -0.0274(9) 0.5184(8) 0.8990(8) 0.023(3) Uani 1 1 d . . .
O20 O 0.0476(9) 0.3623(8) 0.7763(7) 0.020(2) Uani 1 1 d . . .
O21 O 0.1217(8) 0.3949(8) 0.9443(6) 0.016(2) Uani 1 1 d . . .
O22 O 0.2235(8) 0.2616(7) 0.8206(7) 0.013(2) Uani 1 1 d . . .
O23 O 0.2884(8) 0.3144(8) 1.0032(7) 0.018(2) Uani 1 1 d . . .
O24 O 0.0871(9) 0.2402(8) 1.0237(7) 0.022(2) Uani 1 1 d . . .
O25 O 0.0232(9) 0.2105(8) 0.8433(8) 0.021(2) Uani 1 1 d . . .
O26 O 0.1822(8) 0.1209(8) 0.8932(7) 0.018(2) Uani 1 1 d . . .
O27 O 0.2366(9) -0.0442(8) 0.7679(7) 0.022(2) Uani 1 1 d . . .
O28 O 0.1025(8) 0.0885(8) 0.7199(7) 0.020(2) Uani 1 1 d . . .
O29 O 0.3849(9) 0.1417(8) 0.8614(7) 0.023(3) Uani 1 1 d . . .
O30 O 0.3055(9) 0.1077(8) 0.6941(7) 0.018(2) Uani 1 1 d . . .
O31 O 0.4567(10) 0.0819(9) 0.5835(8) 0.031(3) Uani 1 1 d . . .
O32 O 0.5062(9) 0.2068(9) 0.7596(7) 0.023(2) Uani 1 1 d . . .
O33 O -0.0849(9) 0.1675(9) 0.6712(8) 0.024(3) Uani 1 1 d . . .
O34 O 0.4832(10) -0.0050(9) 0.7473(9) 0.034(3) Uani 1 1 d D . .
Fe2 Fe 0.53368(18) 0.13618(16) 0.84558(15) 0.0174(5) Uani 1 1 d . . .
O35 O 0.615(2) -0.043(2) 0.685(2) 0.054(8) Uiso 0.50 1 d PD A 1
O36 O 0.501(3) -0.273(3) 0.668(2) 0.081(8) Uiso 0.50 1 d PD B 1
H36 H 0.5235 -0.3288 0.6553 0.122 Uiso 0.50 1 d PR B 1
N1 N 0.325(2) -0.155(3) 0.628(2) 0.044(6) Uiso 0.50 1 d PD A 1
H1A H 0.2888 -0.2077 0.5811 0.053 Uiso 0.50 1 d PR A 1
H1B H 0.3171 -0.1712 0.6764 0.053 Uiso 0.50 1 d PR A 1
H1C H 0.2996 -0.0969 0.6294 0.053 Uiso 0.50 1 d PR A 1
C1 C 0.521(3) -0.058(3) 0.695(2) 0.038(9) Uiso 0.50 1 d PD A 1
C2 C 0.444(3) -0.144(2) 0.617(2) 0.036(7) Uiso 0.50 1 d PD A 1
H2 H 0.4458 -0.1245 0.5639 0.043 Uiso 0.50 1 calc PR A 1
C3 C 0.460(2) -0.2574(18) 0.5974(15) 0.057(7) Uani 1 1 d D . .
C4 C 0.385(3) -0.344(2) 0.537(2) 0.089(10) Uani 1 1 d . B .
H4A H 0.3565 -0.3281 0.4851 0.133 Uiso 1 1 d R . .
H4B H 0.4210 -0.4034 0.5213 0.133 Uiso 1 1 d R . .
H4C H 0.3267 -0.3603 0.5640 0.133 Uiso 1 1 d R . .
O35' O 0.546(3) -0.130(3) 0.773(2) 0.068(10) Uiso 0.50 1 d PD A 2
O36' O 0.516(3) -0.212(3) 0.555(3) 0.081(8) Uiso 0.50 1 d PD B 2
H36' H 0.5008 -0.1567 0.5510 0.122 Uiso 0.50 1 d PR B 2
N1' N 0.345(3) -0.113(3) 0.599(2) 0.044(6) Uiso 0.50 1 d PD A 2
H1'A H 0.2952 -0.1560 0.5537 0.066 Uiso 0.50 1 d PR A 2
H1'B H 0.3139 -0.0655 0.6324 0.066 Uiso 0.50 1 d PR A 2
H1'C H 0.3954 -0.0799 0.5792 0.066 Uiso 0.50 1 d PR A 2
C1' C 0.484(3) -0.093(2) 0.729(2) 0.028(8) Uiso 0.50 1 d PD A 2
C2' C 0.403(3) -0.176(3) 0.651(2) 0.036(7) Uiso 0.50 1 d PD A 2
H2' H 0.3485 -0.2120 0.6737 0.043 Uiso 0.50 1 calc PR A 2

loop_
_atom_site_aniso_label
_atom_site_aniso_U_11
_atom_site_aniso_U_22
_atom_site_aniso_U_33
_atom_site_aniso_U_23
_atom_site_aniso_U_13
_atom_site_aniso_U_12
W1 0.0164(3) 0.0148(3) 0.0113(3) 0.0007(2) 0.0008(2) 0.0023(2)
W2 0.0139(3) 0.0168(3) 0.0117(3) 0.0025(3) 0.0040(2) 0.0014(2)
W3 0.0173(3) 0.0130(3) 0.0133(3) 0.0041(2) 0.0017(3) 0.0053(2)
W4 0.0112(3) 0.0090(3) 0.0120(3) 0.0004(2) 0.0007(2) 0.0027(2)
W5 0.0106(3) 0.0125(3) 0.0151(3) 0.0002(2) 0.0022(2) 0.0032(2)
W6 0.0140(3) 0.0152(3) 0.0140(3) 0.0035(3) 0.0024(2) -0.0008(2)
W7 0.0155(3) 0.0096(3) 0.0199(4) 0.0021(3) 0.0013(3) 0.0009(2)
W8 0.0192(3) 0.0148(3) 0.0149(3) 0.0000(3) 0.0045(3) 0.0064(2)
W9 0.0117(3) 0.0122(3) 0.0141(3) -0.0004(2) -0.0003(2) 0.0002(2)
La1 0.0349(6) 0.0350(6) 0.0283(6) 0.0093(5) 0.0046(5) 0.0052(5)
As1 0.0113(7) 0.0083(7) 0.0109(7) 0.0022(6) 0.0040(6) 0.0030(5)
Fe1 0.0115(10) 0.0110(10) 0.0155(11) 0.0019(9) 0.0019(9) 0.0022(8)
O1W 0.013(5) 0.024(6) 0.031(7) -0.002(5) 0.009(5) 0.003(4)
O2W 0.042(7) 0.025(6) 0.028(7) 0.011(6) 0.006(6) 0.011(5)
O3W 0.054(9) 0.023(7) 0.055(10) 0.017(7) -0.010(7) 0.003(6)
O4W 0.019(7) 0.037(8) 0.067(11) 0.000(7) -0.006(7) 0.001(6)
O5W 0.068(13) 0.060(12) 0.13(2) 0.036(13) -0.039(13) 0.003(10)
O6W 0.068(11) 0.070(11) 0.041(9) 0.011(9) 0.011(8) -0.035(9)
O9W 0.102(16) 0.097(16) 0.046(11) -0.002(11) 0.022(11) -0.011(13)
O17W 0.120(16) 0.046(9) 0.037(9) 0.004(8) 0.000(10) 0.058(10)
O19W 0.024(7) 0.049(9) 0.050(9) 0.000(7) 0.011(7) 0.001(6)
O20W 0.087(14) 0.064(12) 0.067(12) -0.011(10) -0.026(11) 0.040(10)
O21W 0.096(15) 0.064(12) 0.079(14) 0.037(11) -0.007(12) 0.029(11)
O23W 0.104(17) 0.107(17) 0.049(12) 0.033(12) -0.014(11) -0.015(13)
O1 0.017(5) 0.024(6) 0.014(6) 0.005(5) 0.001(4) 0.010(4)
O2 0.024(6) 0.017(5) 0.010(5) -0.002(4) 0.000(5) 0.002(4)
O3 0.019(6) 0.021(6) 0.025(6) 0.013(5) 0.007(5) 0.011(4)
O4 0.015(5) 0.009(5) 0.008(5) -0.001(4) 0.002(4) 0.002(4)
O5 0.017(5) 0.013(5) 0.007(5) -0.004(4) 0.004(4) 0.001(4)
O6 0.020(5) 0.025(5) 0.005(5) 0.000(4) 0.003(4) 0.002(4)
O7 0.025(6) 0.039(7) 0.027(7) 0.019(6) 0.016(5) -0.001(5)
O8 0.013(5) 0.028(6) 0.016(6) 0.008(5) 0.010(4) 0.012(4)
O9 0.022(6) 0.016(5) 0.022(6) 0.009(5) 0.004(5) 0.010(4)
O10 0.027(6) 0.016(6) 0.019(6) 0.000(5) 0.011(5) -0.002(5)
O11 0.016(5) 0.038(7) 0.025(6) 0.019(6) 0.005(5) 0.012(5)
O12 0.017(5) 0.020(5) 0.023(5) 0.012(4) 0.000(4) 0.013(4)
O13 0.015(5) 0.014(5) 0.017(6) 0.000(4) 0.006(4) 0.003(4)
O14 0.019(5) 0.005(5) 0.015(6) 0.003(4) -0.008(4) 0.001(4)
O15 0.015(5) 0.020(6) 0.028(7) 0.010(5) 0.007(5) 0.008(4)
O16 0.026(6) 0.014(5) 0.026(6) 0.015(5) 0.006(5) 0.010(4)
O17 0.020(6) 0.015(5) 0.019(6) 0.004(5) -0.003(5) 0.000(4)
O18 0.017(5) 0.014(5) 0.012(5) -0.005(4) 0.006(4) 0.001(4)
O19 0.015(5) 0.016(5) 0.033(7) -0.002(5) 0.008(5) 0.005(4)
O20 0.021(6) 0.024(6) 0.016(6) 0.007(5) 0.000(5) 0.009(5)
O21 0.022(6) 0.015(5) 0.008(5) -0.001(4) 0.008(4) -0.001(4)
O22 0.013(5) 0.010(5) 0.013(5) 0.000(4) 0.003(4) 0.001(4)
O23 0.019(5) 0.013(5) 0.014(6) -0.005(4) 0.001(5) 0.002(4)
O24 0.036(7) 0.012(5) 0.019(6) 0.009(5) 0.007(5) 0.003(5)
O25 0.020(6) 0.013(5) 0.030(7) 0.005(5) 0.010(5) 0.000(4)
O26 0.020(6) 0.020(6) 0.014(6) 0.004(5) 0.008(5) 0.001(4)
O27 0.024(6) 0.013(5) 0.023(6) -0.001(5) -0.001(5) 0.004(4)
O28 0.013(5) 0.011(5) 0.022(6) -0.008(5) -0.004(5) -0.002(4)
O29 0.017(6) 0.021(6) 0.020(6) -0.005(5) 0.001(5) -0.003(4)
O30 0.023(6) 0.013(5) 0.014(6) -0.002(4) 0.001(5) 0.010(4)
O31 0.041(7) 0.024(6) 0.030(7) 0.005(6) 0.012(6) 0.021(6)
O32 0.019(6) 0.028(6) 0.018(6) 0.005(5) 0.001(5) 0.002(5)
O33 0.014(6) 0.022(6) 0.032(7) 0.011(5) -0.006(5) -0.002(4)
O34 0.034(7) 0.019(6) 0.035(8) -0.010(6) -0.001(6) 0.009(5)
Fe2 0.0174(11) 0.0091(10) 0.0214(12) -0.0001(9) 0.0009(9) 0.0035(8)
C3 0.09(2) 0.036(12) 0.043(14) 0.013(11) 0.014(14) 0.014(12)
C4 0.15(3) 0.051(17) 0.06(2) 0.009(15) 0.03(2) 0.025(19)

loop_
_atom_type_symbol
_atom_type_description
_atom_type_scat_dispersion_real
_atom_type_scat_dispersion_imag
_atom_type_scat_source
C C 0.0033 0.0016 'International Tables Vol C Tables 4.2.6.8 and 6.1.1.4'
H H 0.0000 0.0000 'International Tables Vol C Tables 4.2.6.8 and 6.1.1.4'
As As 0.0499 2.0058 'International Tables Vol C Tables 4.2.6.8 and 6.1.1.4'
Fe Fe 0.3463 0.8444 'International Tables Vol C Tables 4.2.6.8 and 6.1.1.4'
N N 0.0061 0.0033 'International Tables Vol C Tables 4.2.6.8 and 6.1.1.4'
La La -0.2871 2.4523 'International Tables Vol C Tables 4.2.6.8 and 6.1.1.4'
O O 0.0106 0.0060 'International Tables Vol C Tables 4.2.6.8 and 6.1.1.4'
W W -0.8490 6.8722 'International Tables Vol C Tables 4.2.6.8 and 6.1.1.4'

loop_
_geom_angle_atom_site_label_1
_geom_angle_atom_site_label_2
_geom_angle_atom_site_label_3
_geom_angle
_geom_angle_site_symmetry_1
_geom_angle_site_symmetry_3
O1 W1 O2 99.2(5) . .
O1 W1 O3 105.1(5) . .
O2 W1 O3 155.2(4) . .
O1 W1 O5 100.0(5) . .
O2 W1 O5 90.4(4) . .
O3 W1 O5 90.0(4) . .
O1 W1 O6 97.2(5) . .
O2 W1 O6 86.8(5) . .
O3 W1 O6 85.6(4) . .
O5 W1 O6 162.8(4) . .
O1 W1 O4 169.9(4) . .
O2 W1 O4 73.2(4) . .
O3 W1 O4 82.1(4) . .
O5 W1 O4 86.8(4) . .
O6 W1 O4 76.1(4) . .
O7 W2 O9 103.3(5) . .
O7 W2 O8 101.8(5) . .
O9 W2 O8 92.7(4) . .
O7 W2 O10 100.4(5) . .
O9 W2 O10 90.3(5) . .
O8 W2 O10 156.3(4) . .
O7 W2 O6 99.6(5) . .
O9 W2 O6 156.9(5) . .
O8 W2 O6 85.8(4) . .
O10 W2 O6 82.3(5) . .
O7 W2 O4 172.4(5) . .
O9 W2 O4 83.1(4) . .
O8 W2 O4 73.6(4) . .
O10 W2 O4 83.4(4) . .
O6 W2 O4 74.3(4) . .
O11 W3 O14 100.7(5) . .
O11 W3 O10 99.4(5) . .
O14 W3 O10 91.3(5) . .
O11 W3 O12 99.4(5) . .
O14 W3 O12 90.2(5) . .
O10 W3 O12 160.6(4) . .
O11 W3 O3 103.1(5) . .
O14 W3 O3 156.2(4) . .
O10 W3 O3 86.0(4) . .
O12 W3 O3 84.9(5) . .
O11 W3 O13 170.9(5) . .
O14 W3 O13 72.2(4) . .
O10 W3 O13 86.7(4) . .
O12 W3 O13 75.3(4) . .
O3 W3 O13 84.0(4) . .
O17 W4 O16 103.0(5) . .
O17 W4 O15 103.6(5) . .
O16 W4 O15 97.8(5) . .
O17 W4 O14 94.6(4) . .
O16 W4 O14 159.2(5) . .
O15 W4 O14 88.7(5) . .
O17 W4 O18 96.9(4) . .
O16 W4 O18 86.2(5) . .
O15 W4 O18 157.6(5) . .
O14 W4 O18 80.6(4) . .
O17 W4 O13 163.6(4) . .
O16 W4 O13 88.4(5) . .
O15 W4 O13 86.2(4) . .
O14 W4 O13 72.2(4) . .
O18 W4 O13 71.8(4) . .
O19 W5 O18 101.6(5) . .
O19 W5 O21 102.3(5) . .
O18 W5 O21 92.8(4) . .
O19 W5 O20 100.6(5) . .
O18 W5 O20 157.4(4) . .
O21 W5 O20 86.4(4) . .
O19 W5 O12 98.0(5) . .
O18 W5 O12 88.5(5) . .
O21 W5 O12 159.0(4) . .
O20 W5 O12 84.5(4) . .
O19 W5 O13 170.8(4) . .
O18 W5 O13 72.5(4) . .
O21 W5 O13 85.2(4) . .
O20 W5 O13 84.9(4) . .
O12 W5 O13 75.2(4) . .
O24 W6 O23 103.0(5) . .
O24 W6 O26 101.4(5) . .
O23 W6 O26 95.4(5) . .
O24 W6 O21 100.3(5) . .
O23 W6 O21 90.8(5) . .
O26 W6 O21 155.4(4) . .
O24 W6 O25 98.3(5) . .
O23 W6 O25 158.4(5) . .
O26 W6 O25 83.7(4) . .
O21 W6 O25 81.9(4) . .
O24 W6 O22 172.0(4) . .
O23 W6 O22 84.0(4) . .
O26 W6 O22 73.6(4) . .
O21 W6 O22 83.5(4) . .
O25 W6 O22 75.0(4) . .
O27 W7 O29 103.0(5) . .
O27 W7 O30 100.5(5) . .
O29 W7 O30 89.7(5) . .
O27 W7 O26 97.5(5) . .
O29 W7 O26 91.0(5) . .
O30 W7 O26 161.4(4) . .
O27 W7 O28 96.4(5) . .
O29 W7 O28 160.6(5) . .
O30 W7 O28 86.3(5) . .
O26 W7 O28 86.9(5) . .
O27 W7 O22 166.8(4) . .
O29 W7 O22 87.7(4) . .
O30 W7 O22 87.0(4) . .
O26 W7 O22 74.4(4) . .
O28 W7 O22 73.1(4) . .
O31 W8 O32 103.4(5) . .
O31 W8 O8 100.3(5) . .
O32 W8 O8 91.5(5) . .
O31 W8 O30 100.2(5) . .
O32 W8 O30 87.8(5) . .
O8 W8 O30 159.1(4) . .
O31 W8 O2 97.5(5) . .
O32 W8 O2 158.7(5) . .
O8 W8 O2 88.4(4) . .
O30 W8 O2 84.8(4) . .
O31 W8 O4 166.7(5) . .
O32 W8 O4 88.9(4) . .
O8 W8 O4 73.9(4) . .
O30 W8 O4 85.2(4) . .
O2 W8 O4 70.7(4) . .
O33 W9 O5 99.3(5) . .
O33 W9 O20 103.1(5) . .
O5 W9 O20 89.3(4) . .
O33 W9 O25 99.6(5) . .
O5 W9 O25 161.1(4) . .
O20 W9 O25 86.7(5) . .
O33 W9 O28 101.3(5) . .
O5 W9 O28 89.1(5) . .
O20 W9 O28 155.5(4) . .
O25 W9 O28 86.9(5) . .
O33 W9 O22 172.7(4) . .
O5 W9 O22 84.8(4) . .
O20 W9 O22 82.8(4) . .
O25 W9 O22 76.3(4) . .
O28 W9 O22 72.7(4) . .
O7M La1 O5W 131.3(13) . .
O7M La1 O9W 142.5(13) . .
O5W La1 O9W 74.3(8) . .
O7M La1 O7W 42.8(14) . .
O5W La1 O7W 136.5(9) . .
O9W La1 O7W 99.8(9) . .
O7M La1 O1 81.8(13) . .
O5W La1 O1 76.3(6) . .
O9W La1 O1 135.4(5) . .
O7W La1 O1 124.5(8) . .
O7M La1 O6W 134.5(13) . .
O5W La1 O6W 74.8(6) . .
O9W La1 O6W 72.0(6) . .
O7W La1 O6W 145.6(8) . .
O1 La1 O6W 68.4(4) . .
O7M La1 O11W 66.4(14) . .
O5W La1 O11W 65.3(9) . .
O9W La1 O11W 123.7(9) . .
O7W La1 O11W 85.3(10) . .
O1 La1 O11W 70.2(7) . .
O6W La1 O11W 127.6(8) . .
O7M La1 O10W 89.6(14) . .
O5W La1 O10W 138.8(10) . .
O9W La1 O10W 67.6(10) . .
O7W La1 O10W 67.2(11) . .
O1 La1 O10W 122.0(9) . .
O6W La1 O10W 79.0(9) . .
O11W La1 O10W 152.2(11) . .
O7M La1 O12W 64.8(15) . .
O5W La1 O12W 139.2(10) . .
O9W La1 O12W 117.0(10) . .
O7W La1 O12W 82.6(11) . .
O1 La1 O12W 69.2(9) . .
O6W La1 O12W 72.7(10) . .
O11W La1 O12W 119.2(11) . .
O10W La1 O12W 55.6(12) . .
O7M La1 O12M 41.0(15) . .
O5W La1 O12M 139.8(10) . .
O9W La1 O12M 139.6(10) . .
O7W La1 O12M 70.3(11) . .
O1 La1 O12M 63.7(8) . .
O6W La1 O12M 94.0(10) . .
O11W La1 O12M 95.2(11) . .
O10W La1 O12M 72.6(11) . .
O12W La1 O12M 25.5(10) . .
O7M La1 O11M 46.6(15) . .
O5W La1 O11M 84.7(9) . .
O9W La1 O11M 140.7(9) . .
O7W La1 O11M 73.3(10) . .
O1 La1 O11M 66.9(8) . .
O6W La1 O11M 134.0(8) . .
O11W La1 O11M 20.4(8) . .
O10W La1 O11M 135.5(11) . .
O12W La1 O11M 100.6(12) . .
O12M La1 O11M 75.7(11) . .
O7M La1 O8W 89.0(14) . .
O5W La1 O8W 74.8(8) . .
O9W La1 O8W 70.2(8) . .
O7W La1 O8W 63.0(10) . .
O1 La1 O8W 131.6(7) . .
O6W La1 O8W 136.5(8) . .
O11W La1 O8W 62.7(9) . .
O10W La1 O8W 105.2(11) . .
O12W La1 O8W 145.5(11) . .
O12M La1 O8W 129.1(11) . .
O11M La1 O8W 72.4(10) . .
O22 As1 O13 98.4(4) . .
O22 As1 O4 96.3(4) . .
O13 As1 O4 99.1(5) . .
O16 Fe1 O23 92.3(5) . .
O16 Fe1 O15 93.2(5) . 2_667
O23 Fe1 O15 97.0(5) . 2_667
O16 Fe1 O9 94.7(5) . 2_667
O23 Fe1 O9 167.9(5) . 2_667
O15 Fe1 O9 92.4(5) 2_667 2_667
O16 Fe1 O2W 177.6(5) . .
O23 Fe1 O2W 86.0(5) . .
O15 Fe1 O2W 85.3(5) 2_667 .
O9 Fe1 O2W 87.2(5) 2_667 .
O16 Fe1 O1W 92.4(5) . .
O23 Fe1 O1W 87.0(4) . .
O15 Fe1 O1W 173.0(5) 2_667 .
O9 Fe1 O1W 82.9(4) 2_667 .
O2W Fe1 O1W 89.3(5) . .
O12M O7M La1 73(2) . .
O10M O10W La1 84(4) . .
O10W O10M La1 75(4) . .
O11M O11W La1 81(3) . .
O11W O11M La1 78(3) . .
O12M O12W La1 78(3) . .
O12W O12M O7M 135(4) . .
O12W O12M La1 77(3) . .
O7M O12M La1 66(2) . .
W1 O1 La1 148.8(5) . .
W1 O2 W8 121.8(5) . .
W1 O3 W3 146.7(6) . .
As1 O4 W1 134.6(5) . .
As1 O4 W8 116.8(5) . .
W1 O4 W8 94.1(3) . .
As1 O4 W2 118.2(5) . .
W1 O4 W2 91.4(3) . .
W8 O4 W2 91.4(3) . .
W9 O5 W1 154.5(6) . .
W1 O6 W2 117.8(5) . .
W8 O8 W2 121.0(5) . .
W2 O9 Fe1 143.5(6) . 2_667
W3 O10 W2 146.1(6) . .
W3 O12 W5 119.9(5) . .
As1 O13 W4 114.9(5) . .
As1 O13 W5 128.7(5) . .
W4 O13 W5 93.9(4) . .
As1 O13 W3 126.8(5) . .
W4 O13 W3 94.1(4) . .
W5 O13 W3 89.5(3) . .
W3 O14 W4 121.4(5) . .
W4 O15 Fe1 178.1(6) . 2_667
W4 O16 Fe1 167.9(7) . .
W4 O17 Fe2 164.3(6) . 2_667
W5 O18 W4 121.5(5) . .
W9 O20 W5 144.8(6) . .
W5 O21 W6 147.5(6) . .
As1 O22 W7 117.5(5) . .
As1 O22 W6 118.2(5) . .
W7 O22 W6 92.3(4) . .
As1 O22 W9 134.8(5) . .
W7 O22 W9 93.7(3) . .
W6 O22 W9 90.2(3) . .
W6 O23 Fe1 145.7(6) . .
W9 O25 W6 118.0(5) . .
W6 O26 W7 119.7(5) . .
W9 O28 W7 120.3(5) . .
W7 O29 Fe2 135.4(6) . .
W7 O30 W8 146.8(6) . .
W8 O32 Fe2 138.6(6) . .
C1' O34 C1 50(2) . .
C1' O34 Fe2 144.1(19) . .
C1 O34 Fe2 136(2) . .
O32 Fe2 O29 88.4(5) . .
O32 Fe2 O17 98.6(5) . 2_667
O29 Fe2 O17 97.0(5) . 2_667
O32 Fe2 O34 89.3(5) . .
O29 Fe2 O34 91.0(5) . .
O17 Fe2 O34 168.8(5) 2_667 .
O32 Fe2 O3W 174.5(5) . .
O29 Fe2 O3W 89.7(6) . .
O17 Fe2 O3W 86.8(5) 2_667 .
O34 Fe2 O3W 85.5(6) . .
O32 Fe2 O4W 93.4(6) . .
O29 Fe2 O4W 175.7(5) . .
O17 Fe2 O4W 86.6(5) 2_667 .
O34 Fe2 O4W 85.0(5) . .
O3W Fe2 O4W 88.2(6) . .
O34 C1 O35 127(3) . .
O34 C1 C2 118(3) . .
O35 C1 C2 114(3) . .
C3 C2 N1 100(2) . .
C3 C2 C1 119(3) . .
N1 C2 C1 112(3) . .
O36 C3 O36' 124(4) . .
O36 C3 C4 114(3) . .
O36' C3 C4 109(3) . .
O36 C3 C2 110(3) . .
O36' C3 C2 70(2) . .
C4 C3 C2 125(3) . .
O36 C3 C2' 88(3) . .
O36' C3 C2' 108(3) . .
C4 C3 C2' 112(3) . .
C2 C3 C2' 38(2) . .
O34 C1' O35' 123(3) . .
O34 C1' C2' 123(3) . .
O35' C1' C2' 114(3) . .
C3 C2' N1' 114(3) . .
C3 C2' C1' 111(2) . .
N1' C2' C1' 105(3) . .

loop_
_geom_bond_atom_site_label_1
_geom_bond_atom_site_label_2
_geom_bond_distance
_geom_bond_site_symmetry_2
W1 O1 1.737(10) .
W1 O2 1.894(10) .
W1 O3 1.894(11) .
W1 O5 1.917(10) .
W1 O6 1.925(11) .
W1 O4 2.306(10) .
W2 O7 1.734(11) .
W2 O9 1.787(11) .
W2 O8 1.932(10) .
W2 O10 1.949(11) .
W2 O6 1.967(10) .
W2 O4 2.349(10) .
W3 O11 1.731(11) .
W3 O14 1.882(10) .
W3 O10 1.905(11) .
W3 O12 1.934(11) .
W3 O3 1.935(11) .
W3 O13 2.391(11) .
W4 O17 1.772(11) .
W4 O16 1.779(10) .
W4 O15 1.781(10) .
W4 O14 2.037(10) .
W4 O18 2.047(10) .
W4 O13 2.280(10) .
W5 O19 1.721(10) .
W5 O18 1.859(10) .
W5 O21 1.894(10) .
W5 O20 1.951(11) .
W5 O12 1.951(10) .
W5 O13 2.385(10) .
W6 O24 1.715(11) .
W6 O23 1.789(10) .
W6 O26 1.911(10) .
W6 O21 1.941(10) .
W6 O25 1.999(11) .
W6 O22 2.356(10) .
W7 O27 1.751(10) .
W7 O29 1.830(11) .
W7 O30 1.900(11) .
W7 O26 1.961(10) .
W7 O28 2.002(10) .
W7 O22 2.287(9) .
W8 O31 1.735(11) .
W8 O32 1.820(11) .
W8 O8 1.925(11) .
W8 O30 1.947(11) .
W8 O2 1.999(11) .
W8 O4 2.342(9) .
W9 O33 1.714(10) .
W9 O5 1.904(10) .
W9 O20 1.905(11) .
W9 O25 1.907(11) .
W9 O28 1.915(10) .
W9 O22 2.370(10) .
La1 O7M 2.46(5) .
La1 O5W 2.521(18) .
La1 O9W 2.52(2) .
La1 O7W 2.54(3) .
La1 O1 2.547(10) .
La1 O6W 2.551(15) .
La1 O11W 2.55(3) .
La1 O10W 2.56(3) .
La1 O12W 2.57(4) .
La1 O12M 2.58(4) .
La1 O11M 2.58(3) .
La1 O8W 2.62(3) .
As1 O22 1.804(10) .
As1 O13 1.809(10) .
As1 O4 1.816(10) .
Fe1 O16 1.933(10) .
Fe1 O23 1.950(10) .
Fe1 O15 1.956(10) 2_667
Fe1 O9 1.962(11) 2_667
Fe1 O2W 2.121(12) .
Fe1 O1W 2.144(11) .
O3W Fe2 2.066(14) .
O4W Fe2 2.083(14) .
O7M O12M 1.77(6) .
O10W O10M 0.94(5) .
O11W O11M 0.91(4) .
O12W O12M 1.13(4) .
O16W O16M 1.40(6) .
O18W O18M 0.83(5) .
O9 Fe1 1.962(11) 2_667
O15 Fe1 1.956(10) 2_667
O17 Fe2 1.983(11) 2_667
O29 Fe2 1.952(11) .
O32 Fe2 1.932(11) .
O34 C1' 1.15(3) .
O34 C1 1.15(3) .
O34 Fe2 2.049(12) .
Fe2 O17 1.983(11) 2_667
O35 C1 1.22(3) .
O36 C3 1.27(3) .
N1 C2 1.54(3) .
C1 C2 1.54(4) .
C2 C3 1.53(3) .
C3 O36' 1.29(3) .
C3 C4 1.41(4) .
C3 C2' 1.53(3) .
O35' C1' 1.23(3) .
N1' C2' 1.54(3) .
C1' C2' 1.55(4) .
